data_7013338
loop_
_publ_author_name
'Yamamoto, Yasuhiro'
'Sakamoto, Shinobu'
'Ohki, Yuka'
'Usuzawa, Akihiro'
'Fujita, Masanori'
'Mochida, Tomoyuki'

_publ_section_title
;
 Preparation and characterization of rhodium(iii), iridium(iii) and
 ruthenium(ii) bearing 1,3- or 1,4-dithianesElectronic supplementary
 information (ESI) available: Crystal data and ORTEP figures for 2b,
 2ab and 3c and further experimental details. See
 http://www.rsc.org/suppdata/dt/b3/b306496d/
;
_journal_issue 18
_journal_name_full 'Dalton Transactions'
_journal_page_first 3534
_journal_paper_doi 10.1039/b306496d
_journal_year 2003
_chemical_formula_moiety 'C14 H22 Cl2 S2 Ru '
_chemical_formula_sum 'C14 H22 Cl2 Ru S2'
_chemical_formula_weight 426.42
_space_group_IT_number 14
_symmetry_cell_setting monoclinic
_symmetry_Int_Tables_number 14
_symmetry_space_group_name_Hall '-P 2yn'
_symmetry_space_group_name_H-M 'P 1 21/n 1'
_audit_creation_date 'Tue Jul  8 00:14:10 2003'
_audit_creation_method 'from TEXRAY.INF file'
_cell_angle_alpha 90
_cell_angle_beta 92.62(1)
_cell_angle_gamma 90
_cell_formula_units_Z 4
_cell_length_a 9.174(2)
_cell_length_b 11.683(1)
_cell_length_c 16.374(2)
_cell_measurement_reflns_used 24
_cell_measurement_temperature 299.2
_cell_measurement_theta_max 15.0
_cell_measurement_theta_min 13.4
_cell_volume 1753.1(5)
_computing_cell_refinement 'MSC/AFC Diffractometer Control'
_computing_data_collection 'MSC/AFC Diffractometer Control'
_computing_data_reduction teXsan
_computing_publication_material teXsan
_computing_structure_refinement teXsan
_computing_structure_solution 'DIRDIF92 (PATTY)'
_diffrn_ambient_temperature 299.2
_diffrn_measurement_device_type 'Rigaku AFC5S'
_diffrn_measurement_method \w-2\q
_diffrn_orient_matrix_UB_11 0.03779
_diffrn_orient_matrix_UB_12 0.08027
_diffrn_orient_matrix_UB_13 0.00231
_diffrn_orient_matrix_UB_21 0.09383
_diffrn_orient_matrix_UB_22 -0.02636
_diffrn_orient_matrix_UB_23 -0.02246
_diffrn_orient_matrix_UB_31 -0.04094
_diffrn_orient_matrix_UB_32 0.01368
_diffrn_orient_matrix_UB_33 -0.05681
_diffrn_radiation_detector 'scintillation counter'
_diffrn_radiation_monochromator graphite
_diffrn_radiation_source 'Rigaku sealed tube'
_diffrn_radiation_type 'Mo K\a'
_diffrn_radiation_wavelength 0.7107
_diffrn_reflns_av_R_equivalents 0.014
_diffrn_reflns_av_sigmaI/netI 0.111
_diffrn_reflns_limit_h_max 10
_diffrn_reflns_limit_h_min -10
_diffrn_reflns_limit_k_max 13
_diffrn_reflns_limit_k_min 0
_diffrn_reflns_limit_l_max 0
_diffrn_reflns_limit_l_min -19
_diffrn_reflns_number 3358
_diffrn_reflns_reduction_process 'Lp corrections applied'
_diffrn_reflns_theta_max 24.99
_diffrn_reflns_theta_min 2.14
_diffrn_standards_decay_% -0.01
_diffrn_standards_interval_count 200
_diffrn_standards_number 3
_exptl_absorpt_coefficient_mu 1.422
_exptl_absorpt_correction_T_max 1.000
_exptl_absorpt_correction_T_min 0.908
_exptl_absorpt_correction_type psi-scan
_exptl_absorpt_process_details '(North, Phillips & Mathews, 1968)'
_exptl_crystal_colour brown
_exptl_crystal_density_diffrn 1.615
_exptl_crystal_density_method 'not measured'
_exptl_crystal_description prismatic
_exptl_crystal_F_000 864.00
_exptl_crystal_size_max 0.200
_exptl_crystal_size_mid 0.150
_exptl_crystal_size_min 0.100
_refine_diff_density_max 0.71
_refine_diff_density_min -0.48
_refine_ls_extinction_method none
_refine_ls_goodness_of_fit_ref 1.782
_refine_ls_hydrogen_treatment noref
_refine_ls_matrix_type full
_refine_ls_number_constraints 0
_refine_ls_number_parameters 157
_refine_ls_number_reflns 1448
_refine_ls_number_restraints 0
_refine_ls_R_factor_all 0.0636
_refine_ls_R_factor_gt 0.0636
_refine_ls_shift/su_max 0.0062
_refine_ls_shift/su_mean 0.0005
_refine_ls_structure_factor_coef F
_refine_ls_weighting_details 'w = 1/[\s^2^(Fo) + 0.00123|Fo|^2^]'
_refine_ls_weighting_scheme calc
_refine_ls_wR_factor_gt 0.0892
_refine_ls_wR_factor_ref 0.0892
_reflns_number_gt 1448
_reflns_number_total 3074
_reflns_threshold_expression >3.0sigma(I)
_cod_data_source_file b306496d.txt
_cod_data_source_block afc5s.xtl_master_file_c
_cod_depositor_comments
;
The following automatic conversions were performed:
'_reflns_observed_expression' tag replaced with
'_reflns_threshold_expression' tag as specified in the replacement
file
'cod-tools/trunk/perl-scripts/inputs/replacement_tags.lst'.

'_atom_type_scat_imag'
tag replaced with '_atom_type_scat_dispersion_imag' tag as specified
in the replacement file
'cod-tools/trunk/perl-scripts/inputs/replacement_tags.lst'.

Automatic conversion script
Id: cif_correct_tags 3137 2015-03-23 15:08:43Z antanas 
;
_cod_original_sg_symbol_H-M 'P 21/n       '
_cod_original_formula_sum 'C14 H22 Cl2 S2 Ru '
_cod_database_code 7013338

loop_
_symmetry_equiv_pos_as_xyz
x,y,z
1/2-x,1/2+y,1/2-z
-x,-y,-z
1/2+x,1/2-y,1/2+z

loop_
_atom_site_label
_atom_site_type_symbol
_atom_site_fract_x
_atom_site_fract_y
_atom_site_fract_z
_atom_site_U_iso_or_equiv
_atom_site_adp_type
_atom_site_occupancy
_atom_site_calc_flag
_atom_site_refinement_flags
_atom_site_disorder_assembly
_atom_site_disorder_group
Ru(1) Ru 0.1318(1) 0.06875(8) 0.15583(7) 0.0628(4) Uani 1.00 d . . .
Cl(1) Cl -0.0310(7) -0.0760(4) 0.1997(3) 0.120(2) Uani 1.00 d . . .
Cl(2) Cl 0.2848(6) -0.0853(3) 0.1130(3) 0.100(2) Uani 1.00 d . . .
S(1) S 0.2495(6) 0.0234(3) 0.2839(3) 0.097(2) Uani 1.00 d . . .
S(2) S 0.247(2) 0.0635(10) 0.4623(5) 0.365(8) Uani 1.00 d . . .
C(1) C 0.210(2) 0.181(1) 0.065(1) 0.068(6) Uani 1.00 d . . .
C(2) C 0.079(2) 0.1387(10) 0.0343(8) 0.057(5) Uani 1.00 d . . .
C(3) C -0.046(2) 0.148(1) 0.080(1) 0.070(5) Uani 1.00 d . . .
C(4) C -0.041(2) 0.205(1) 0.157(1) 0.074(6) Uani 1.00 d . . .
C(5) C 0.096(3) 0.247(1) 0.184(1) 0.091(7) Uani 1.00 d . . .
C(6) C 0.224(2) 0.238(1) 0.142(1) 0.069(6) Uani 1.00 d . . .
C(7) C 0.342(3) 0.166(2) 0.016(2) 0.128(10) Uani 1.00 d . . .
C(8) C 0.347(3) 0.225(5) -0.054(2) 0.26(2) Uani 1.00 d . . .
C(9) C 0.478(4) 0.182(5) 0.064(2) 0.30(2) Uani 1.00 d . . .
C(10) C -0.177(3) 0.214(3) 0.203(2) 0.16(1) Uani 1.00 d . . .
C(11) C 0.149(4) 0.086(2) 0.365(1) 0.19(1) Uani 1.00 d . . .
C(12) C 0.452(3) 0.106(2) 0.419(2) 0.118(7) Uiso 1.00 d . . .
C(13) C 0.544(3) 0.060(2) 0.368(2) 0.131(8) Uiso 1.00 d . . .
C(14) C 0.405(3) 0.106(2) 0.299(2) 0.155(9) Uiso 1.00 d . . .
H(1) H 0.0728 0.1028 -0.0178 0.0679 Uiso 1.00 calc . . .
H(2) H -0.1351 0.1165 0.0586 0.0839 Uiso 1.00 calc . . .
H(3) H 0.1023 0.2843 0.2360 0.1092 Uiso 1.00 calc . . .
H(4) H 0.3141 0.2676 0.1626 0.0828 Uiso 1.00 calc . . .
H(5) H 0.3416 0.0880 0.0003 0.1535 Uiso 1.00 calc . . .
H(6) H 0.3600 0.3044 -0.0425 0.3065 Uiso 1.00 calc . . .
H(7) H 0.4260 0.1986 -0.0846 0.3065 Uiso 1.00 calc . . .
H(8) H 0.2581 0.2148 -0.0855 0.3065 Uiso 1.00 calc . . .
H(9) H 0.4735 0.1403 0.1137 0.3633 Uiso 1.00 calc . . .
H(10) H 0.5567 0.1546 0.0339 0.3633 Uiso 1.00 calc . . .
H(11) H 0.4913 0.2609 0.0757 0.3633 Uiso 1.00 calc . . .
H(12) H -0.1569 0.2536 0.2526 0.1968 Uiso 1.00 calc . . .
H(13) H -0.2491 0.2549 0.1707 0.1968 Uiso 1.00 calc . . .
H(14) H -0.2123 0.1395 0.2138 0.1968 Uiso 1.00 calc . . .
H(15) H 0.1378 0.1654 0.3550 0.2255 Uiso 1.00 calc . . .
H(16) H 0.0559 0.0506 0.3657 0.2255 Uiso 1.00 calc . . .
H(17) H 0.4351 0.1798 0.3954 0.1420 Uiso 1.00 calc . . .
H(18) H 0.5110 0.1135 0.4676 0.1420 Uiso 1.00 calc . . .
H(19) H 0.6359 0.0964 0.3640 0.1569 Uiso 1.00 calc . . .
H(20) H 0.5578 -0.0206 0.3717 0.1569 Uiso 1.00 calc . . .
H(21) H 0.4465 0.1146 0.2473 0.1864 Uiso 1.00 calc . . .
H(22) H 0.3740 0.1791 0.3176 0.1864 Uiso 1.00 calc . . .

loop_
_atom_site_aniso_label
_atom_site_aniso_U_11
_atom_site_aniso_U_22
_atom_site_aniso_U_33
_atom_site_aniso_U_12
_atom_site_aniso_U_13
_atom_site_aniso_U_23
Ru(1) 0.104(1) 0.0313(5) 0.0497(7) -0.0039(7) -0.0285(6) -0.0012(6)
Cl(1) 0.183(5) 0.073(3) 0.102(4) -0.053(3) -0.026(4) 0.019(3)
Cl(2) 0.161(5) 0.047(2) 0.090(3) 0.030(3) -0.023(3) -0.008(2)
S(1) 0.183(5) 0.035(2) 0.065(3) 0.000(2) -0.061(3) 0.003(2)
S(2) 0.76(3) 0.24(1) 0.077(5) 0.25(2) -0.11(1) -0.016(6)
C(1) 0.07(1) 0.041(8) 0.10(1) 0.014(8) 0.04(1) 0.020(8)
C(2) 0.09(1) 0.035(7) 0.048(9) -0.004(8) -0.017(9) 0.004(6)
C(3) 0.08(1) 0.053(8) 0.07(1) 0.013(8) -0.02(1) 0.009(8)
C(4) 0.08(1) 0.08(1) 0.06(1) 0.018(10) -0.01(1) 0.023(9)
C(5) 0.17(2) 0.036(8) 0.06(1) 0.03(1) -0.04(1) -0.007(7)
C(6) 0.09(1) 0.035(7) 0.08(1) -0.011(8) -0.042(10) -0.002(8)
C(7) 0.13(2) 0.12(2) 0.13(2) -0.02(2) -0.05(2) 0.06(1)
C(8) 0.11(2) 0.54(7) 0.13(2) 0.05(3) 0.04(2) 0.07(4)
C(9) 0.13(3) 0.62(9) 0.17(3) 0.03(4) 0.08(2) -0.09(4)
C(10) 0.15(2) 0.20(3) 0.14(2) 0.09(2) 0.02(2) -0.02(2)
C(11) 0.38(4) 0.12(2) 0.06(1) 0.10(2) -0.05(2) 0.00(1)

loop_
_atom_type_symbol
_atom_type_description
_atom_type_scat_dispersion_real
_atom_type_scat_dispersion_imag
_atom_type_scat_source
C C 0.003 0.002
;International Tables for Crystallography
(1992, Vol. C, Tables 4.2.6.8 and 6.1.1.1)
;
H H 0.000 0.000
;International Tables for Crystallography
(1992, Vol. C, Table 6.1.1.2)
;
S S 0.125 0.123
;International Tables for Crystallography
(1992, Vol. C, Tables 4.2.6.8 and 6.1.1.1)
;
Cl Cl 0.148 0.159
;International Tables for Crystallography
(1992, Vol. C, Tables 4.2.6.8 and 6.1.1.1)
;
Ru Ru -1.259 0.836
;International Tables for Crystallography
(1992, Vol. C, Tables 4.2.6.8 and 6.1.1.1)
;

loop_
_geom_angle_atom_site_label_1
_geom_angle_atom_site_label_2
_geom_angle_atom_site_label_3
_geom_angle
_geom_angle_site_symmetry_1
_geom_angle_site_symmetry_2
_geom_angle_site_symmetry_3
_geom_angle_publ_flag
Cl(1) Ru(1) Cl(2) 86.5(2) 1_555 1_555 1_555 yes
Cl(1) Ru(1) S(1) 80.9(2) 1_555 1_555 1_555 yes
Cl(1) Ru(1) C(1) 151.7(5) 1_555 1_555 1_555 yes
Cl(1) Ru(1) C(2) 114.9(4) 1_555 1_555 1_555 yes
Cl(1) Ru(1) C(3) 90.7(5) 1_555 1_555 1_555 yes
Cl(1) Ru(1) C(4) 92.8(5) 1_555 1_555 1_555 yes
Cl(1) Ru(1) C(5) 120.9(7) 1_555 1_555 1_555 yes
Cl(1) Ru(1) C(6) 158.5(6) 1_555 1_555 1_555 yes
Cl(2) Ru(1) S(1) 81.0(2) 1_555 1_555 1_555 yes
Cl(2) Ru(1) C(1) 92.2(4) 1_555 1_555 1_555 yes
Cl(2) Ru(1) C(2) 97.1(4) 1_555 1_555 1_555 yes
Cl(2) Ru(1) C(3) 125.0(5) 1_555 1_555 1_555 yes
Cl(2) Ru(1) C(4) 162.3(5) 1_555 1_555 1_555 yes
Cl(2) Ru(1) C(5) 151.6(7) 1_555 1_555 1_555 yes
Cl(2) Ru(1) C(6) 114.6(6) 1_555 1_555 1_555 yes
S(1) Ru(1) C(1) 126.9(5) 1_555 1_555 1_555 yes
S(1) Ru(1) C(2) 164.0(5) 1_555 1_555 1_555 yes
S(1) Ru(1) C(3) 152.4(5) 1_555 1_555 1_555 yes
S(1) Ru(1) C(4) 116.4(5) 1_555 1_555 1_555 yes
S(1) Ru(1) C(5) 95.3(4) 1_555 1_555 1_555 yes
S(1) Ru(1) C(6) 97.8(4) 1_555 1_555 1_555 yes
C(1) Ru(1) C(2) 37.1(5) 1_555 1_555 1_555 yes
C(1) Ru(1) C(3) 67.0(6) 1_555 1_555 1_555 yes
C(1) Ru(1) C(4) 80.1(6) 1_555 1_555 1_555 yes
C(1) Ru(1) C(5) 67.5(7) 1_555 1_555 1_555 yes
C(1) Ru(1) C(6) 38.6(6) 1_555 1_555 1_555 yes
C(2) Ru(1) C(3) 36.9(6) 1_555 1_555 1_555 yes
C(2) Ru(1) C(4) 67.2(6) 1_555 1_555 1_555 yes
C(2) Ru(1) C(5) 78.9(5) 1_555 1_555 1_555 yes
C(2) Ru(1) C(6) 68.5(5) 1_555 1_555 1_555 yes
C(3) Ru(1) C(4) 37.2(6) 1_555 1_555 1_555 yes
C(3) Ru(1) C(5) 66.5(6) 1_555 1_555 1_555 yes
C(3) Ru(1) C(6) 80.5(6) 1_555 1_555 1_555 yes
C(4) Ru(1) C(5) 37.1(6) 1_555 1_555 1_555 yes
C(4) Ru(1) C(6) 68.4(7) 1_555 1_555 1_555 yes
C(5) Ru(1) C(6) 37.6(7) 1_555 1_555 1_555 yes
Ru(1) S(1) C(11) 109.3(8) 1_555 1_555 1_555 yes
Ru(1) S(1) C(14) 109.8(10) 1_555 1_555 1_555 yes
C(11) S(1) C(14) 96(1) 1_555 1_555 1_555 yes
C(11) S(2) C(12) 94(1) 1_555 1_555 1_555 yes
Ru(1) C(1) C(2) 73.6(8) 1_555 1_555 1_555 yes
Ru(1) C(1) C(6) 71.9(9) 1_555 1_555 1_555 yes
Ru(1) C(1) C(7) 127(1) 1_555 1_555 1_555 yes
C(2) C(1) C(6) 122(1) 1_555 1_555 1_555 yes
C(2) C(1) C(7) 118(1) 1_555 1_555 1_555 yes
C(6) C(1) C(7) 119(1) 1_555 1_555 1_555 yes
Ru(1) C(2) C(1) 69.3(8) 1_555 1_555 1_555 yes
Ru(1) C(2) C(3) 72.6(8) 1_555 1_555 1_555 yes
Ru(1) C(2) H(1) 131.3(9) 1_555 1_555 1_555 no
C(1) C(2) C(3) 120(1) 1_555 1_555 1_555 yes
C(1) C(2) H(1) 118(1) 1_555 1_555 1_555 no
C(3) C(2) H(1) 121(1) 1_555 1_555 1_555 no
Ru(1) C(3) C(2) 70.5(8) 1_555 1_555 1_555 yes
Ru(1) C(3) C(4) 72.9(9) 1_555 1_555 1_555 yes
Ru(1) C(3) H(2) 128(1) 1_555 1_555 1_555 no
C(2) C(3) C(4) 121(1) 1_555 1_555 1_555 yes
C(2) C(3) H(2) 118(1) 1_555 1_555 1_555 no
C(4) C(3) H(2) 119(2) 1_555 1_555 1_555 no
Ru(1) C(4) C(3) 69.9(9) 1_555 1_555 1_555 yes
Ru(1) C(4) C(5) 68.0(9) 1_555 1_555 1_555 yes
Ru(1) C(4) C(10) 131(1) 1_555 1_555 1_555 yes
C(3) C(4) C(5) 115(1) 1_555 1_555 1_555 yes
C(3) C(4) C(10) 119(1) 1_555 1_555 1_555 yes
C(5) C(4) C(10) 124(2) 1_555 1_555 1_555 yes
Ru(1) C(5) C(4) 74.9(9) 1_555 1_555 1_555 yes
Ru(1) C(5) C(6) 71.2(9) 1_555 1_555 1_555 yes
Ru(1) C(5) H(3) 130(1) 1_555 1_555 1_555 no
C(4) C(5) C(6) 124(1) 1_555 1_555 1_555 yes
C(4) C(5) H(3) 117(2) 1_555 1_555 1_555 no
C(6) C(5) H(3) 117(2) 1_555 1_555 1_555 no
Ru(1) C(6) C(1) 69.5(8) 1_555 1_555 1_555 yes
Ru(1) C(6) C(5) 71.2(9) 1_555 1_555 1_555 yes
Ru(1) C(6) H(4) 128(1) 1_555 1_555 1_555 no
C(1) C(6) C(5) 115(1) 1_555 1_555 1_555 yes
C(1) C(6) H(4) 121(2) 1_555 1_555 1_555 no
C(5) C(6) H(4) 122(1) 1_555 1_555 1_555 no
C(1) C(7) C(8) 117(2) 1_555 1_555 1_555 yes
C(1) C(7) C(9) 113(2) 1_555 1_555 1_555 yes
C(1) C(7) H(5) 109(2) 1_555 1_555 1_555 no
C(8) C(7) C(9) 109(3) 1_555 1_555 1_555 yes
C(8) C(7) H(5) 99(3) 1_555 1_555 1_555 no
C(9) C(7) H(5) 106(2) 1_555 1_555 1_555 no
C(7) C(8) H(6) 103(2) 1_555 1_555 1_555 no
C(7) C(8) H(7) 117(3) 1_555 1_555 1_555 no
C(7) C(8) H(8) 115(3) 1_555 1_555 1_555 no
H(6) C(8) H(7) 102(3) 1_555 1_555 1_555 no
H(6) C(8) H(8) 103(3) 1_555 1_555 1_555 no
H(7) C(8) H(8) 111(3) 1_555 1_555 1_555 no
C(7) C(9) H(9) 109(3) 1_555 1_555 1_555 no
C(7) C(9) H(10) 115(3) 1_555 1_555 1_555 no
C(7) C(9) H(11) 111(4) 1_555 1_555 1_555 no
H(9) C(9) H(10) 103(4) 1_555 1_555 1_555 no
H(9) C(9) H(11) 107(3) 1_555 1_555 1_555 no
H(10) C(9) H(11) 109(4) 1_555 1_555 1_555 no
C(4) C(10) H(12) 114(2) 1_555 1_555 1_555 no
C(4) C(10) H(13) 113(2) 1_555 1_555 1_555 no
C(4) C(10) H(14) 112(2) 1_555 1_555 1_555 no
H(12) C(10) H(13) 105(2) 1_555 1_555 1_555 no
H(12) C(10) H(14) 105(2) 1_555 1_555 1_555 no
H(13) C(10) H(14) 103(2) 1_555 1_555 1_555 no
S(1) C(11) S(2) 109(1) 1_555 1_555 1_555 yes
S(1) C(11) H(15) 114(2) 1_555 1_555 1_555 no
S(1) C(11) H(16) 108(1) 1_555 1_555 1_555 no
S(2) C(11) H(15) 113(1) 1_555 1_555 1_555 no
S(2) C(11) H(16) 107(1) 1_555 1_555 1_555 no
H(15) C(11) H(16) 102(2) 1_555 1_555 1_555 no
S(2) C(12) C(13) 136(1) 1_555 1_555 1_555 yes
S(2) C(12) H(17) 105(1) 1_555 1_555 1_555 no
S(2) C(12) H(18) 106(1) 1_555 1_555 1_555 no
C(13) C(12) H(17) 99(2) 1_555 1_555 1_555 no
C(13) C(12) H(18) 102(2) 1_555 1_555 1_555 no
H(17) C(12) H(18) 103(2) 1_555 1_555 1_555 no
C(12) C(13) C(14) 79(1) 1_555 1_555 1_555 yes
C(12) C(13) H(19) 121(2) 1_555 1_555 1_555 no
C(12) C(13) H(20) 116(2) 1_555 1_555 1_555 no
C(14) C(13) H(19) 118(2) 1_555 1_555 1_555 no
C(14) C(13) H(20) 116(2) 1_555 1_555 1_555 no
H(19) C(13) H(20) 103(2) 1_555 1_555 1_555 no
S(1) C(14) C(13) 119(1) 1_555 1_555 1_555 yes
S(1) C(14) H(21) 110(2) 1_555 1_555 1_555 no
S(1) C(14) H(22) 105(1) 1_555 1_555 1_555 no
C(13) C(14) H(21) 111(2) 1_555 1_555 1_555 no
C(13) C(14) H(22) 105(2) 1_555 1_555 1_555 no
H(21) C(14) H(22) 103(2) 1_555 1_555 1_555 no

loop_
_geom_bond_atom_site_label_1
_geom_bond_atom_site_label_2
_geom_bond_distance
_geom_bond_site_symmetry_1
_geom_bond_site_symmetry_2
_geom_bond_publ_flag
Ru(1) Cl(1) 2.389(5) 1_555 1_555 yes
Ru(1) Cl(2) 2.406(4) 1_555 1_555 yes
Ru(1) S(1) 2.375(4) 1_555 1_555 yes
Ru(1) C(1) 2.13(1) 1_555 1_555 yes
Ru(1) C(2) 2.18(1) 1_555 1_555 yes
Ru(1) C(3) 2.21(1) 1_555 1_555 yes
Ru(1) C(4) 2.25(2) 1_555 1_555 yes
Ru(1) C(5) 2.16(1) 1_555 1_555 yes
Ru(1) C(6) 2.16(1) 1_555 1_555 yes
S(1) C(11) 1.80(3) 1_555 1_555 yes
S(1) C(14) 1.73(3) 1_555 1_555 yes
S(2) C(11) 1.82(2) 1_555 1_555 yes
S(2) C(12) 2.10(3) 1_555 1_555 yes
C(1) C(2) 1.38(2) 1_555 1_555 yes
C(1) C(6) 1.42(2) 1_555 1_555 yes
C(1) C(7) 1.50(3) 1_555 1_555 yes
C(2) C(3) 1.39(2) 1_555 1_555 yes
C(3) C(4) 1.43(2) 1_555 1_555 yes
C(4) C(5) 1.41(2) 1_555 1_555 yes
C(4) C(10) 1.49(3) 1_555 1_555 yes
C(5) C(6) 1.39(3) 1_555 1_555 yes
C(7) C(8) 1.34(4) 1_555 1_555 yes
C(7) C(9) 1.45(4) 1_555 1_555 yes
C(12) C(13) 1.33(3) 1_555 1_555 yes
C(13) C(14) 1.75(3) 1_555 1_555 yes

loop_
_geom_contact_atom_site_label_1
_geom_contact_atom_site_label_2
_geom_contact_distance
_geom_contact_site_symmetry_1
_geom_contact_site_symmetry_2
_geom_contact_publ_flag
S(1) C(5) 3.55(2) 1_555 2_545 ?
S(1) C(6) 3.56(1) 1_555 2_545 ?

loop_
_geom_torsion_atom_site_label_1
_geom_torsion_atom_site_label_2
_geom_torsion_atom_site_label_3
_geom_torsion_atom_site_label_4
_geom_torsion
_geom_torsion_site_symmetry_1
_geom_torsion_site_symmetry_2
_geom_torsion_site_symmetry_3
_geom_torsion_site_symmetry_4
_geom_torsion_publ_flag
Ru(1) S(1) C(11) S(2) -174(1) 1_555 1_555 1_555 1_555 yes
Ru(1) S(1) C(14) C(13) -157(1) 1_555 1_555 1_555 1_555 yes
Ru(1) C(1) C(2) C(3) 53(1) 1_555 1_555 1_555 1_555 yes
Ru(1) C(1) C(6) C(5) -55(1) 1_555 1_555 1_555 1_555 yes
Ru(1) C(1) C(7) C(8) 159(2) 1_555 1_555 1_555 1_555 yes
Ru(1) C(1) C(7) C(9) -71(3) 1_555 1_555 1_555 1_555 yes
Ru(1) C(2) C(1) C(6) -55(1) 1_555 1_555 1_555 1_555 yes
Ru(1) C(2) C(1) C(7) 124(1) 1_555 1_555 1_555 1_555 yes
Ru(1) C(2) C(3) C(4) 54(1) 1_555 1_555 1_555 1_555 yes
Ru(1) C(3) C(2) C(1) -52(1) 1_555 1_555 1_555 1_555 yes
Ru(1) C(3) C(4) C(5) 51(1) 1_555 1_555 1_555 1_555 yes
Ru(1) C(3) C(4) C(10) -126(1) 1_555 1_555 1_555 1_555 yes
Ru(1) C(4) C(3) C(2) -53(1) 1_555 1_555 1_555 1_555 yes
Ru(1) C(4) C(5) C(6) 53(1) 1_555 1_555 1_555 1_555 yes
Ru(1) C(5) C(4) C(3) -52(1) 1_555 1_555 1_555 1_555 yes
Ru(1) C(5) C(4) C(10) 125(1) 1_555 1_555 1_555 1_555 yes
Ru(1) C(5) C(6) C(1) 54(1) 1_555 1_555 1_555 1_555 yes
Ru(1) C(6) C(1) C(2) 56(1) 1_555 1_555 1_555 1_555 yes
Ru(1) C(6) C(1) C(7) -123(1) 1_555 1_555 1_555 1_555 yes
Ru(1) C(6) C(5) C(4) -55(1) 1_555 1_555 1_555 1_555 yes
Cl(1) Ru(1) S(1) C(11) -75(1) 1_555 1_555 1_555 1_555 yes
Cl(1) Ru(1) S(1) C(14) 179(1) 1_555 1_555 1_555 1_555 yes
Cl(1) Ru(1) C(1) C(2) 12(1) 1_555 1_555 1_555 1_555 yes
Cl(1) Ru(1) C(1) C(6) 144(1) 1_555 1_555 1_555 1_555 yes
Cl(1) Ru(1) C(1) C(7) -101(1) 1_555 1_555 1_555 1_555 yes
Cl(1) Ru(1) C(2) C(1) -173.7(7) 1_555 1_555 1_555 1_555 yes
Cl(1) Ru(1) C(2) C(3) 53.5(9) 1_555 1_555 1_555 1_555 yes
Cl(1) Ru(1) C(3) C(2) -133.2(8) 1_555 1_555 1_555 1_555 yes
Cl(1) Ru(1) C(3) C(4) 93(1) 1_555 1_555 1_555 1_555 yes
Cl(1) Ru(1) C(4) C(3) -87(1) 1_555 1_555 1_555 1_555 yes
Cl(1) Ru(1) C(4) C(5) 141(1) 1_555 1_555 1_555 1_555 yes
Cl(1) Ru(1) C(4) C(10) 24(2) 1_555 1_555 1_555 1_555 yes
Cl(1) Ru(1) C(5) C(4) -45(1) 1_555 1_555 1_555 1_555 yes
Cl(1) Ru(1) C(5) C(6) 178.4(8) 1_555 1_555 1_555 1_555 yes
Cl(1) Ru(1) C(6) C(1) -131(1) 1_555 1_555 1_555 1_555 yes
Cl(1) Ru(1) C(6) C(5) -3(1) 1_555 1_555 1_555 1_555 yes
Cl(2) Ru(1) S(1) C(11) -163(1) 1_555 1_555 1_555 1_555 yes
Cl(2) Ru(1) S(1) C(14) 91(1) 1_555 1_555 1_555 1_555 yes
Cl(2) Ru(1) C(1) C(2) 98.9(8) 1_555 1_555 1_555 1_555 yes
Cl(2) Ru(1) C(1) C(6) -128.3(10) 1_555 1_555 1_555 1_555 yes
Cl(2) Ru(1) C(1) C(7) -15(1) 1_555 1_555 1_555 1_555 yes
Cl(2) Ru(1) C(2) C(1) -84.2(8) 1_555 1_555 1_555 1_555 yes
Cl(2) Ru(1) C(2) C(3) 142.9(8) 1_555 1_555 1_555 1_555 yes
Cl(2) Ru(1) C(3) C(2) -47.0(9) 1_555 1_555 1_555 1_555 yes
Cl(2) Ru(1) C(3) C(4) 179.9(8) 1_555 1_555 1_555 1_555 yes
Cl(2) Ru(1) C(4) C(3) 0(2) 1_555 1_555 1_555 1_555 yes
Cl(2) Ru(1) C(4) C(5) -130(1) 1_555 1_555 1_555 1_555 yes
Cl(2) Ru(1) C(4) C(10) 111(2) 1_555 1_555 1_555 1_555 yes
Cl(2) Ru(1) C(5) C(4) 151.0(9) 1_555 1_555 1_555 1_555 yes
Cl(2) Ru(1) C(5) C(6) 15(1) 1_555 1_555 1_555 1_555 yes
Cl(2) Ru(1) C(6) C(1) 59(1) 1_555 1_555 1_555 1_555 yes
Cl(2) Ru(1) C(6) C(5) -172.1(9) 1_555 1_555 1_555 1_555 yes
S(1) Ru(1) C(1) C(2) 179.2(7) 1_555 1_555 1_555 1_555 yes
S(1) Ru(1) C(1) C(6) -48(1) 1_555 1_555 1_555 1_555 yes
S(1) Ru(1) C(1) C(7) 65(1) 1_555 1_555 1_555 1_555 yes
S(1) Ru(1) C(2) C(1) -2(2) 1_555 1_555 1_555 1_555 yes
S(1) Ru(1) C(2) C(3) -135(1) 1_555 1_555 1_555 1_555 yes
S(1) Ru(1) C(3) C(2) 155.2(8) 1_555 1_555 1_555 1_555 yes
S(1) Ru(1) C(3) C(4) 22(1) 1_555 1_555 1_555 1_555 yes
S(1) Ru(1) C(4) C(3) -168.8(9) 1_555 1_555 1_555 1_555 yes
S(1) Ru(1) C(4) C(5) 60(1) 1_555 1_555 1_555 1_555 yes
S(1) Ru(1) C(4) C(10) -56(2) 1_555 1_555 1_555 1_555 yes
S(1) Ru(1) C(5) C(4) -128.3(10) 1_555 1_555 1_555 1_555 yes
S(1) Ru(1) C(5) C(6) 95.9(9) 1_555 1_555 1_555 1_555 yes
S(1) Ru(1) C(6) C(1) 143.1(9) 1_555 1_555 1_555 1_555 yes
S(1) Ru(1) C(6) C(5) -88.5(10) 1_555 1_555 1_555 1_555 yes
S(1) C(11) S(2) C(12) 43(1) 1_555 1_555 1_555 1_555 yes
S(1) C(14) C(13) C(12) -81(2) 1_555 1_555 1_555 1_555 yes
S(2) C(11) S(1) C(14) -60(1) 1_555 1_555 1_555 1_555 yes
S(2) C(12) C(13) C(14) 72(2) 1_555 1_555 1_555 1_555 yes
C(1) Ru(1) S(1) C(11) 110(1) 1_555 1_555 1_555 1_555 yes
C(1) Ru(1) S(1) C(14) 5(1) 1_555 1_555 1_555 1_555 yes
C(1) Ru(1) C(2) C(3) -132(1) 1_555 1_555 1_555 1_555 yes
C(1) Ru(1) C(3) C(2) 28.7(8) 1_555 1_555 1_555 1_555 yes
C(1) Ru(1) C(3) C(4) -104(1) 1_555 1_555 1_555 1_555 yes
C(1) Ru(1) C(4) C(3) 64(1) 1_555 1_555 1_555 1_555 yes
C(1) Ru(1) C(4) C(5) -65(1) 1_555 1_555 1_555 1_555 yes
C(1) Ru(1) C(4) C(10) 176(2) 1_555 1_555 1_555 1_555 yes
C(1) Ru(1) C(5) C(4) 103(1) 1_555 1_555 1_555 1_555 yes
C(1) Ru(1) C(5) C(6) -32.0(10) 1_555 1_555 1_555 1_555 yes
C(1) Ru(1) C(6) C(5) 128(1) 1_555 1_555 1_555 1_555 yes
C(1) C(2) Ru(1) C(3) 132(1) 1_555 1_555 1_555 1_555 yes
C(1) C(2) Ru(1) C(4) 104.2(10) 1_555 1_555 1_555 1_555 yes
C(1) C(2) Ru(1) C(5) 67(1) 1_555 1_555 1_555 1_555 yes
C(1) C(2) Ru(1) C(6) 29.5(9) 1_555 1_555 1_555 1_555 yes
C(1) C(2) C(3) C(4) 2(1) 1_555 1_555 1_555 1_555 yes
C(1) C(6) Ru(1) C(2) -28.4(9) 1_555 1_555 1_555 1_555 yes
C(1) C(6) Ru(1) C(3) -64(1) 1_555 1_555 1_555 1_555 yes
C(1) C(6) Ru(1) C(4) -101(1) 1_555 1_555 1_555 1_555 yes
C(1) C(6) Ru(1) C(5) -128(1) 1_555 1_555 1_555 1_555 yes
C(1) C(6) C(5) C(4) 0(2) 1_555 1_555 1_555 1_555 yes
C(2) Ru(1) S(1) C(11) 112(1) 1_555 1_555 1_555 1_555 yes
C(2) Ru(1) S(1) C(14) 7(1) 1_555 1_555 1_555 1_555 yes
C(2) Ru(1) C(1) C(6) 132(1) 1_555 1_555 1_555 1_555 yes
C(2) Ru(1) C(1) C(7) -113(2) 1_555 1_555 1_555 1_555 yes
C(2) Ru(1) C(3) C(4) -133(1) 1_555 1_555 1_555 1_555 yes
C(2) Ru(1) C(4) C(3) 28.4(9) 1_555 1_555 1_555 1_555 yes
C(2) Ru(1) C(4) C(5) -102(1) 1_555 1_555 1_555 1_555 yes
C(2) Ru(1) C(4) C(10) 140(2) 1_555 1_555 1_555 1_555 yes
C(2) Ru(1) C(5) C(4) 66(1) 1_555 1_555 1_555 1_555 yes
C(2) Ru(1) C(5) C(6) -69(1) 1_555 1_555 1_555 1_555 yes
C(2) Ru(1) C(6) C(5) 99(1) 1_555 1_555 1_555 1_555 yes
C(2) C(1) Ru(1) C(3) -28.6(8) 1_555 1_555 1_555 1_555 yes
C(2) C(1) Ru(1) C(4) -65.1(9) 1_555 1_555 1_555 1_555 yes
C(2) C(1) Ru(1) C(5) -101(1) 1_555 1_555 1_555 1_555 yes
C(2) C(1) Ru(1) C(6) -132(1) 1_555 1_555 1_555 1_555 yes
C(2) C(1) C(6) C(5) 0(2) 1_555 1_555 1_555 1_555 yes
C(2) C(1) C(7) C(8) 68(3) 1_555 1_555 1_555 1_555 yes
C(2) C(1) C(7) C(9) -162(2) 1_555 1_555 1_555 1_555 yes
C(2) C(3) Ru(1) C(4) 133(1) 1_555 1_555 1_555 1_555 yes
C(2) C(3) Ru(1) C(5) 103(1) 1_555 1_555 1_555 1_555 yes
C(2) C(3) Ru(1) C(6) 66.6(9) 1_555 1_555 1_555 1_555 yes
C(2) C(3) C(4) C(5) -1(2) 1_555 1_555 1_555 1_555 yes
C(2) C(3) C(4) C(10) 179(1) 1_555 1_555 1_555 1_555 yes
C(3) Ru(1) S(1) C(11) -1(1) 1_555 1_555 1_555 1_555 yes
C(3) Ru(1) S(1) C(14) -106(1) 1_555 1_555 1_555 1_555 yes
C(3) Ru(1) C(1) C(6) 104(1) 1_555 1_555 1_555 1_555 yes
C(3) Ru(1) C(1) C(7) -142(1) 1_555 1_555 1_555 1_555 yes
C(3) Ru(1) C(4) C(5) -130(1) 1_555 1_555 1_555 1_555 yes
C(3) Ru(1) C(4) C(10) 111(2) 1_555 1_555 1_555 1_555 yes
C(3) Ru(1) C(5) C(4) 30.1(10) 1_555 1_555 1_555 1_555 yes
C(3) Ru(1) C(5) C(6) -105(1) 1_555 1_555 1_555 1_555 yes
C(3) Ru(1) C(6) C(5) 63(1) 1_555 1_555 1_555 1_555 yes
C(3) C(2) Ru(1) C(4) -28.6(9) 1_555 1_555 1_555 1_555 yes
C(3) C(2) Ru(1) C(5) -65(1) 1_555 1_555 1_555 1_555 yes
C(3) C(2) Ru(1) C(6) -103.4(10) 1_555 1_555 1_555 1_555 yes
C(3) C(2) C(1) C(6) -1(1) 1_555 1_555 1_555 1_555 yes
C(3) C(2) C(1) C(7) 178(1) 1_555 1_555 1_555 1_555 yes
C(3) C(4) Ru(1) C(5) 130(1) 1_555 1_555 1_555 1_555 yes
C(3) C(4) Ru(1) C(6) 103(1) 1_555 1_555 1_555 1_555 yes
C(3) C(4) C(5) C(6) 0(2) 1_555 1_555 1_555 1_555 yes
C(4) Ru(1) S(1) C(11) 12(1) 1_555 1_555 1_555 1_555 yes
C(4) Ru(1) S(1) C(14) -91(1) 1_555 1_555 1_555 1_555 yes
C(4) Ru(1) C(1) C(6) 67(1) 1_555 1_555 1_555 1_555 yes
C(4) Ru(1) C(1) C(7) -179(1) 1_555 1_555 1_555 1_555 yes
C(4) Ru(1) C(5) C(6) -135(1) 1_555 1_555 1_555 1_555 yes
C(4) Ru(1) C(6) C(5) 26.9(10) 1_555 1_555 1_555 1_555 yes
C(4) C(3) Ru(1) C(5) -29(1) 1_555 1_555 1_555 1_555 yes
C(4) C(3) Ru(1) C(6) -66(1) 1_555 1_555 1_555 1_555 yes
C(4) C(5) Ru(1) C(6) 135(1) 1_555 1_555 1_555 1_555 yes
C(5) Ru(1) S(1) C(11) 44(1) 1_555 1_555 1_555 1_555 yes
C(5) Ru(1) S(1) C(14) -59(1) 1_555 1_555 1_555 1_555 yes
C(5) Ru(1) C(1) C(6) 31.2(10) 1_555 1_555 1_555 1_555 yes
C(5) Ru(1) C(1) C(7) 144(2) 1_555 1_555 1_555 1_555 yes
C(5) Ru(1) C(4) C(10) -117(2) 1_555 1_555 1_555 1_555 yes
C(5) C(4) Ru(1) C(6) -27(1) 1_555 1_555 1_555 1_555 yes
C(5) C(6) C(1) C(7) -179(1) 1_555 1_555 1_555 1_555 yes
C(6) Ru(1) S(1) C(11) 82(1) 1_555 1_555 1_555 1_555 yes
C(6) Ru(1) S(1) C(14) -22(1) 1_555 1_555 1_555 1_555 yes
C(6) Ru(1) C(1) C(7) 113(2) 1_555 1_555 1_555 1_555 yes
C(6) Ru(1) C(4) C(10) -144(2) 1_555 1_555 1_555 1_555 yes
C(6) C(1) C(7) C(8) -111(3) 1_555 1_555 1_555 1_555 yes
C(6) C(1) C(7) C(9) 17(3) 1_555 1_555 1_555 1_555 yes
C(6) C(5) C(4) C(10) 179(1) 1_555 1_555 1_555 1_555 yes
C(11) S(1) C(14) C(13) 88(1) 1_555 1_555 1_555 1_555 yes
C(11) S(2) C(12) C(13) -68(2) 1_555 1_555 1_555 1_555 yes
